data_7714557
loop_
_publ_author_name
'Letheux, Geoffrey'
'Ganesan, Parameshwari'
'Veillon, Fabien'
'Varignon, Julien'
'Perez, Olivier'
'Cardin, Julien'
'Labb&#xe9;, Christophe'
'Rogez, Guillaume'
'Ligeour, Mathilde'
'Jaffr&#xe8;s, Paul-Alain'
'Rueff, Jean-Michel'

_publ_section_title
;
 A new series of magnetic and luminescent layered hybrid materials
 obtained from thianthrene phosphonic acid:
 M(H<sub>2</sub>O)PO<sub>3</sub>-S<sub>2</sub>C<sub>12</sub>H<sub>7</sub>
 (M = Cu, Zn) and
 M(H<sub>2</sub>O)<sub>2</sub>(PO<sub>2</sub>OH-S<sub>2</sub>C<sub>12</sub>H<sub>7</sub>)<sub>2</sub>
 (M = Mn, Co).
;
_journal_name_full 'Dalton transactions (Cambridge, England : 2003)'
_journal_paper_doi 10.1039/d3dt03153e
_journal_year 2023
_chemical_formula_moiety 'C12 H10 Co0.5 O4 P S2'
_chemical_formula_sum 'C12 H10 Co0.5 O4 P S2'
_chemical_formula_weight 342.75
_space_group_crystal_system monoclinic
_space_group_IT_number 14
_space_group_name_Hall '-P 2ybc'
_space_group_name_H-M_alt 'P 1 21/c 1'
_atom_sites_solution_hydrogens mixed
_atom_sites_solution_primary dual
_audit_creation_date 2021-11-10
_audit_creation_method
;
Olex2 1.3
(compiled 2020.11.12 svn.r5f609507 for OlexSys, GUI svn.r6226)
;
_audit_update_record
;
2023-09-21 deposited with the CCDC.	2023-11-15 downloaded from the CCDC.
;
_cell_angle_alpha 90
_cell_angle_beta 93.8460(10)
_cell_angle_gamma 90
_cell_formula_units_Z 8
_cell_length_a 22.1542(2)
_cell_length_b 7.93590(10)
_cell_length_c 15.1100(2)
_cell_measurement_reflns_used 13171
_cell_measurement_temperature 293(2)
_cell_measurement_theta_max 75.6090
_cell_measurement_theta_min 3.9900
_cell_volume 2650.56(5)
_computing_cell_refinement 'CrysAlisPro 1.171.40.23a (Rigaku OD, 2018)'
_computing_data_collection 'CrysAlisPro 1.171.40.23a (Rigaku OD, 2018)'
_computing_data_reduction 'CrysAlisPro 1.171.40.23a (Rigaku OD, 2018)'
_computing_molecular_graphics 'Olex2 1.3 (Dolomanov et al., 2009)'
_computing_publication_material 'Olex2 1.3 (Dolomanov et al., 2009)'
_computing_structure_refinement 'SHELXL 2018/3 (Sheldrick, 2015)'
_computing_structure_solution 'SHELXT 2018/2 (Sheldrick, 2018)'
_diffrn_ambient_temperature 293(2)
_diffrn_detector 'CCD plate'
_diffrn_detector_type 'Eiger 1M'
_diffrn_measured_fraction_theta_full 1.000
_diffrn_measured_fraction_theta_max 0.999
_diffrn_measurement_details
;
List of Runs (angles in degrees, time in seconds):

  # Type    Start    End  Width  t~exp~   \w     \q     \k     \f   Frames
#--------------------------------------------------------------------------
  1  \w     31.00  57.00   0.50    0.50    --   43.75  57.00 -30.00   52
  2  \w     21.00 108.00   0.50    0.50    --   43.75  77.00-120.00  174
  3  \w    137.00 162.00   0.50    2.00    --  110.00 108.00-112.00   50
  4  \w    121.00 146.00   0.50    2.00    --  110.00 125.00-180.00   50
  5  \w     90.00 158.00   0.50    2.00    --  110.00  61.00 -90.00  136
  6  \w    128.00 153.00   0.50    2.00    --  110.00  45.00 -90.00   50
  7  \w    126.00 151.00   0.50    2.00    --  110.00  15.00 -90.00   50
  8  \w     98.00 148.00   0.50    2.00    --  110.00  61.00 -60.00  100
  9  \w    123.00 149.00   0.50    2.00    --  110.00  45.00  30.00   52
 10  \w    116.00 164.00   0.50    2.00    --  110.00  30.00  90.00   96
 11  \w     98.00 138.00   0.50    2.00    --  110.00  45.00 -30.00   80
 12  \w     83.00 117.00   0.50    2.00    --  110.00  15.00 -90.00   68
 13  \w    100.00 126.00   0.50    2.00    --  110.00  30.00-150.00   52
 14  \w     60.00 123.00   0.50    2.00    --  110.00 -45.00 -60.00  126
 15  \w    101.00 137.00   0.50    2.00    --  110.00 -77.00 -90.00   72
 16  \w    106.00 132.00   0.50    2.00    --  110.00 -88.00 -17.29   52
 17  \w     79.00 105.00   0.50    2.00    --  110.00-125.00 -30.00   52
 18  \w     87.00 113.00   0.50    2.00    --  110.00 -61.00 -90.00   52
 19  \w     75.00 101.00   0.50    2.00    --  110.00 -77.00-150.00   52
 20  \w     58.00 112.00   0.50    2.00    --  110.00-125.00-150.00  108
 21  \w     63.00  99.00   0.50    2.00    --  110.00 -94.00-120.00   72
 22  \w     45.00  71.00   0.50    2.00    --  110.00 -61.00 -90.00   52
 23  \w     60.00 105.00   0.50    2.00    --  110.00 -94.00 -30.00   90
 24  \w     86.00 111.00   0.50    2.00    --  110.00 -77.00  60.00   50
 25  \w     63.00 103.00   0.50    2.00    --  110.00-108.00 151.00   80
 26  \w     92.00 117.00   0.50    2.00    --  110.00 -77.00 150.00   50
 27  \w     88.00 114.00   0.50    2.00    --  110.00 -45.00 150.00   52
 28  \w     60.00  86.00   0.50    2.00    --  110.00-125.00 150.00   52
 29  \w     68.00 106.00   0.50    2.00    --  110.00 -94.00 150.00   76
 30  \w     51.00  77.00   0.50    2.00    --  110.00 -77.00 150.00   52
 31  \w     40.00  65.00   0.50    2.00    --  110.00 -45.00 150.00   50
 32  \w     42.00 112.00   0.50    2.00    --  110.00-125.00 120.00  140
 33  \w     48.00 126.00   0.50    2.00    --  110.00 -30.00  30.00  156
 34  \w     81.00 138.00   0.50    2.00    --  110.00  77.00  90.00  114
 35  \w     88.00 167.00   0.50    2.00    --  110.00  77.00  30.00  158
 36  \w     52.00  92.00   0.50    2.00    --  110.00 -77.00 -90.00   80
 37  \w     41.00  79.00   0.50    2.00    --  110.00 -88.00 -17.29   76
 38  \w     51.00  76.00   0.50    2.00    --  110.00 -94.00  30.00   50
 39  \w     22.00  81.00   0.50    0.50    --   43.75-108.00 151.00  118
 40  \w    -13.00  35.00   0.50    0.50    --   -0.75 -94.00  90.00   96
 41  \w     19.00 106.00   0.50    0.50    --   43.75  19.00 120.00  174
 42  \w     39.00  72.00   0.50    2.00    --  110.00 -94.00-150.00   66
 43  \w    -27.00  44.00   0.50    0.50    --   43.75 -38.00-180.00  142
 44  \w    -45.00 -20.00   0.50    0.50    --   -0.75 108.00-112.00   50
;
_diffrn_measurement_device 'four-circle diffractometer'
_diffrn_measurement_device_type 'XtaLAB Synergy, Dualflex, Eiger 1M'
_diffrn_measurement_method '\w scans'
_diffrn_orient_matrix_type 'CrysAlisPro convention (1999,Acta A55,543-557)'
_diffrn_orient_matrix_UB_11 0.0257374000
_diffrn_orient_matrix_UB_12 0.1781939000
_diffrn_orient_matrix_UB_13 -0.0122985000
_diffrn_orient_matrix_UB_21 -0.0634219000
_diffrn_orient_matrix_UB_22 0.0631737000
_diffrn_orient_matrix_UB_23 -0.0324615000
_diffrn_orient_matrix_UB_31 -0.0131527000
_diffrn_orient_matrix_UB_32 0.0441539000
_diffrn_orient_matrix_UB_33 0.0960944000
_diffrn_radiation_monochromator mirror
_diffrn_radiation_probe x-ray
_diffrn_radiation_type 'Cu K\a'
_diffrn_radiation_wavelength 1.54184
_diffrn_reflns_av_R_equivalents 0.0383
_diffrn_reflns_av_unetI/netI 0.0268
_diffrn_reflns_Laue_measured_fraction_full 1.000
_diffrn_reflns_Laue_measured_fraction_max 0.999
_diffrn_reflns_limit_h_max 27
_diffrn_reflns_limit_h_min -27
_diffrn_reflns_limit_k_max 9
_diffrn_reflns_limit_k_min -9
_diffrn_reflns_limit_l_max 18
_diffrn_reflns_limit_l_min -16
_diffrn_reflns_number 28423
_diffrn_reflns_point_group_measured_fraction_full 1.000
_diffrn_reflns_point_group_measured_fraction_max 0.999
_diffrn_reflns_theta_full 67.684
_diffrn_reflns_theta_max 75.893
_diffrn_reflns_theta_min 4.000
_diffrn_source 'micro-focus sealed X-ray tube'
_diffrn_source_type 'PhotonJet (Cu) X-ray Source'
_exptl_absorpt_coefficient_mu 9.604
_exptl_absorpt_correction_T_max 1.00000
_exptl_absorpt_correction_T_min 0.45476
_exptl_absorpt_correction_type multi-scan
_exptl_absorpt_process_details
;
CrysAlisPro 1.171.40.23a (Rigaku Oxford Diffraction, 2018)
Empirical absorption correction using spherical harmonics,
 implemented in SCALE3 ABSPACK scaling algorithm.
;
_exptl_crystal_colour pink
_exptl_crystal_density_diffrn 1.718
_exptl_crystal_description colorless
_exptl_crystal_F_000 1396
_exptl_crystal_size_max 0.175
_exptl_crystal_size_mid 0.120
_exptl_crystal_size_min 0.024
_refine_diff_density_max 1.566
_refine_diff_density_min -0.657
_refine_diff_density_rms 0.160
_refine_ls_extinction_method none
_refine_ls_goodness_of_fit_ref 1.199
_refine_ls_hydrogen_treatment mixed
_refine_ls_matrix_type full
_refine_ls_number_parameters 363
_refine_ls_number_reflns 5522
_refine_ls_number_restraints 0
_refine_ls_restrained_S_all 1.199
_refine_ls_R_factor_all 0.0723
_refine_ls_R_factor_gt 0.0713
_refine_ls_shift/su_max 0.001
_refine_ls_shift/su_mean 0.000
_refine_ls_structure_factor_coef Fsqd
_refine_ls_weighting_details 'w=1/[\s^2^(Fo^2^)+(0.0236P)^2^+47.8444P] where P=(Fo^2^+2Fc^2^)/3'
_refine_ls_weighting_scheme calc
_refine_ls_wR_factor_gt 0.2195
_refine_ls_wR_factor_ref 0.2198
_reflns_Friedel_coverage 0.000
_reflns_number_gt 5363
_reflns_number_total 5522
_reflns_threshold_expression 'I > 2\s(I)'
_cod_data_source_file d3dt03153e2.cif
_cod_data_source_block gl656_2
_cod_original_formula_sum 'C12 H10 Co0.50 O4 P S2'
_cod_database_code 7714557
_shelx_shelxl_version_number 2018/3
_chemical_oxdiff_formula 'Co P S2 C12 O3 H7'
_shelx_space_group_comment
;
The symmetry employed for this shelxl refinement is uniquely defined
by the following loop, which should always be used as a source of
symmetry information in preference to the above space-group names.
They are only intended as comments.
;
_diffrn_oxdiff_ac4_digest_frames
;
01a4ea9daf1bab761e849d0e86408f2c3b03620da75
;
_reflns_odcompleteness_completeness 99.98
_reflns_odcompleteness_iscentric 1
_reflns_odcompleteness_theta 66.97
_olex2_refinement_description
;
1. Fixed Uiso
 At 1.2 times of:
  All C(H) groups
 At 1.5 times of:
  All O(H) groups
2. Others
 Fixed Uiso: H7A(0.001)
3.a Free rotating group:
 O8(H8A,H8B), O7(H7A,H7B)
3.b Aromatic/amide H refined with riding coordinates:
 C2(H2), C14(H14), C6(H6), C18(H18), C5(H5), C17(H17), C11(H11), C8(H8),
 C23(H23), C20(H20), C22(H22), C9(H9), C10(H10), C21(H21)
3.c Idealised tetrahedral OH refined as rotating group:
 O4(H4), O1(H1)
;
_olex2_submission_special_instructions 'No special instructions were received'
_oxdiff_exptl_absorpt_empirical_details
;
Empirical correction (ABSPACK) includes:
- Absorption correction using spherical harmonics
- Frame scaling
;
_oxdiff_exptl_absorpt_empirical_full_max 1.719
_oxdiff_exptl_absorpt_empirical_full_min 0.706

loop_
_space_group_symop_operation_xyz
'x, y, z'
'-x, y+1/2, -z+1/2'
'-x, -y, -z'
'x, -y-1/2, z-1/2'

loop_
_atom_site_label
_atom_site_type_symbol
_atom_site_fract_x
_atom_site_fract_y
_atom_site_fract_z
_atom_site_U_iso_or_equiv
_atom_site_adp_type
_atom_site_occupancy
_atom_site_site_symmetry_order
_atom_site_calc_flag
_atom_site_refinement_flags_posn
_atom_site_refinement_flags_adp
_atom_site_refinement_flags_occupancy
_atom_site_disorder_assembly
_atom_site_disorder_group
Co1 Co 0.49614(5) 0.67269(14) 0.64047(7) 0.0151(3) Uani 1 1 d . . . . .
P1 P 0.42043(8) 0.5054(2) 0.79641(11) 0.0149(4) Uani 1 1 d . . . . .
P2 P 0.42075(8) 0.3418(2) 0.54126(11) 0.0163(4) Uani 1 1 d . . . . .
S1 S 0.22600(9) 0.7783(3) 0.60390(14) 0.0327(5) Uani 1 1 d . . . . .
S4 S 0.14435(9) 0.3398(3) 0.39897(16) 0.0365(5) Uani 1 1 d . . . . .
S2 S 0.14632(9) 0.4508(3) 0.64700(16) 0.0366(5) Uani 1 1 d . . . . .
S3 S 0.23200(10) 0.6505(3) 0.35715(15) 0.0383(5) Uani 1 1 d . . . . .
O2 O 0.4495(2) 0.6536(6) 0.7549(3) 0.0204(10) Uani 1 1 d . . . . .
O6 O 0.4510(2) 0.2585(7) 0.4657(3) 0.0215(11) Uani 1 1 d . . . . .
O3 O 0.4485(2) 0.3351(6) 0.7796(3) 0.0201(11) Uani 1 1 d . . . . .
O5 O 0.4412(2) 0.5157(7) 0.5652(4) 0.0251(12) Uani 1 1 d . . . . .
O4 O 0.4286(3) 0.2136(7) 0.6213(3) 0.0236(11) Uani 1 1 d . . . . .
H4 H 0.436948 0.265629 0.667451 0.035 Uiso 1 1 calc R U . . .
O1 O 0.4212(2) 0.5319(7) 0.9004(3) 0.0229(11) Uani 1 1 d . . . . .
H1 H 0.432050 0.444539 0.925679 0.034 Uiso 1 1 calc R U . . .
C13 C 0.3408(3) 0.3469(9) 0.5101(5) 0.0207(15) Uani 1 1 d . . . . .
C2 C 0.3164(3) 0.6247(10) 0.7034(5) 0.0215(15) Uani 1 1 d . . . . .
H2 H 0.339301 0.718771 0.690707 0.026 Uiso 1 1 calc R U . . .
C3 C 0.2561(3) 0.6139(10) 0.6714(5) 0.0240(16) Uani 1 1 d . . . . .
C1 C 0.3423(3) 0.4937(9) 0.7545(5) 0.0197(14) Uani 1 1 d . . . . .
C15 C 0.2572(3) 0.4833(11) 0.4273(5) 0.0251(16) Uani 1 1 d . . . . .
C14 C 0.3168(3) 0.4838(10) 0.4622(5) 0.0259(16) Uani 1 1 d . . . . .
H14 H 0.341024 0.577203 0.453357 0.031 Uiso 1 1 calc R U . . .
C6 C 0.3078(4) 0.3528(11) 0.7744(6) 0.0291(18) Uani 1 1 d . . . . .
H6 H 0.324923 0.266115 0.809043 0.035 Uiso 1 1 calc R U . . .
C18 C 0.3031(4) 0.2111(11) 0.5274(6) 0.0288(17) Uani 1 1 d . . . . .
H18 H 0.318378 0.119497 0.560126 0.035 Uiso 1 1 calc R U . . .
C7 C 0.1522(4) 0.7978(11) 0.6429(5) 0.0288(18) Uani 1 1 d . . . . .
C16 C 0.2197(4) 0.3474(11) 0.4458(5) 0.0276(17) Uani 1 1 d . . . . .
C5 C 0.2479(4) 0.3432(11) 0.7421(6) 0.0312(19) Uani 1 1 d . . . . .
H5 H 0.224800 0.249340 0.754425 0.037 Uiso 1 1 calc R U . . .
C17 C 0.2428(4) 0.2135(12) 0.4954(6) 0.0346(19) Uani 1 1 d . . . . .
H17 H 0.217686 0.123655 0.507667 0.042 Uiso 1 1 calc R U . . .
C12 C 0.1177(4) 0.6569(12) 0.6593(6) 0.0315(19) Uani 1 1 d . . . . .
C4 C 0.2225(3) 0.4742(11) 0.6911(5) 0.0255(16) Uani 1 1 d . . . . .
C19 C 0.1581(4) 0.6846(12) 0.3902(6) 0.0316(19) Uani 1 1 d . . . . .
C11 C 0.0593(4) 0.6763(14) 0.6846(6) 0.039(2) Uani 1 1 d . . . . .
H11 H 0.036382 0.582236 0.697453 0.047 Uiso 1 1 calc R U . . .
C8 C 0.1283(4) 0.9587(13) 0.6527(6) 0.038(2) Uani 1 1 d . . . . .
H8 H 0.152007 1.053141 0.643582 0.046 Uiso 1 1 calc R U . . .
C23 C 0.0630(4) 0.5838(14) 0.4366(6) 0.040(2) Uani 1 1 d . . . . .
H23 H 0.038196 0.495160 0.451660 0.048 Uiso 1 1 calc R U . . .
C24 C 0.1208(4) 0.5504(12) 0.4097(5) 0.0318(19) Uani 1 1 d . . . . .
C20 C 0.1373(5) 0.8498(14) 0.3980(7) 0.045(2) Uani 1 1 d . . . . .
H20 H 0.162784 0.939704 0.387689 0.054 Uiso 1 1 calc R U . . .
C22 C 0.0424(5) 0.7465(16) 0.4410(7) 0.050(3) Uani 1 1 d . . . . .
H22 H 0.003445 0.767452 0.457566 0.060 Uiso 1 1 calc R U . . .
C9 C 0.0694(5) 0.9778(15) 0.6760(7) 0.049(3) Uani 1 1 d . . . . .
H9 H 0.053036 1.084813 0.681676 0.058 Uiso 1 1 calc R U . . .
C10 C 0.0351(5) 0.8359(16) 0.6908(7) 0.050(3) Uani 1 1 d . . . . .
H10 H -0.004833 0.848403 0.705062 0.060 Uiso 1 1 calc R U . . .
C21 C 0.0796(5) 0.8798(15) 0.4206(7) 0.049(3) Uani 1 1 d . . . . .
H21 H 0.065208 0.989711 0.422469 0.059 Uiso 1 1 calc R U . . .
O8 O 0.5591(3) 0.4742(8) 0.6765(5) 0.0435(17) Uani 1 1 d G . . A -1
H8A H 0.555961 0.358629 0.694067 0.001(16) Uiso 1 1 d G . . A -1
H8B H 0.570956 0.469065 0.616694 0.02(2) Uiso 1 1 d G . . A -1
O7 O 0.4343(3) 0.8658(7) 0.5939(4) 0.0263(12) Uani 1 1 d G . . B -1
H7A H 0.432184 0.982846 0.608946 0.001 Uiso 1 1 d G U . B -1
H7B H 0.440036 0.865091 0.531647 0.15(8) Uiso 1 1 d G . . B -1

loop_
_atom_site_aniso_label
_atom_site_aniso_U_11
_atom_site_aniso_U_22
_atom_site_aniso_U_33
_atom_site_aniso_U_23
_atom_site_aniso_U_13
_atom_site_aniso_U_12
Co1 0.0185(6) 0.0132(6) 0.0135(5) -0.0012(4) 0.0013(4) -0.0017(4)
P1 0.0178(8) 0.0137(8) 0.0133(8) 0.0007(6) 0.0018(6) 0.0014(6)
P2 0.0195(8) 0.0147(8) 0.0146(8) -0.0019(6) 0.0009(6) -0.0018(7)
S1 0.0255(10) 0.0368(12) 0.0355(11) 0.0154(9) 0.0007(8) 0.0078(8)
S4 0.0219(10) 0.0384(12) 0.0480(13) -0.0059(10) -0.0058(9) -0.0014(8)
S2 0.0240(10) 0.0345(12) 0.0498(13) -0.0035(10) -0.0096(9) -0.0012(8)
S3 0.0277(10) 0.0478(14) 0.0393(12) 0.0215(10) 0.0015(9) 0.0031(9)
O2 0.021(2) 0.020(3) 0.020(2) 0.001(2) 0.002(2) 0.000(2)
O6 0.025(3) 0.021(3) 0.018(2) -0.001(2) 0.004(2) -0.003(2)
O3 0.025(3) 0.019(3) 0.017(2) 0.002(2) 0.000(2) 0.005(2)
O5 0.026(3) 0.018(3) 0.031(3) -0.008(2) -0.003(2) -0.004(2)
O4 0.034(3) 0.018(3) 0.018(2) -0.002(2) -0.004(2) 0.001(2)
O1 0.033(3) 0.019(3) 0.017(2) 0.000(2) 0.004(2) 0.007(2)
C13 0.022(4) 0.020(4) 0.020(3) 0.000(3) 0.002(3) -0.002(3)
C2 0.021(3) 0.018(4) 0.026(4) 0.004(3) 0.007(3) 0.003(3)
C3 0.023(4) 0.025(4) 0.024(4) 0.002(3) 0.003(3) 0.006(3)
C1 0.019(3) 0.021(4) 0.019(3) 0.003(3) 0.002(3) 0.002(3)
C15 0.025(4) 0.031(4) 0.020(4) 0.003(3) 0.002(3) 0.004(3)
C14 0.023(4) 0.025(4) 0.030(4) -0.001(3) 0.003(3) -0.003(3)
C6 0.026(4) 0.025(4) 0.036(4) 0.013(4) -0.006(3) 0.000(3)
C18 0.026(4) 0.023(4) 0.038(5) 0.005(3) 0.005(3) -0.001(3)
C7 0.025(4) 0.034(5) 0.026(4) 0.007(3) -0.004(3) 0.005(3)
C16 0.021(4) 0.036(5) 0.026(4) -0.004(3) 0.000(3) -0.002(3)
C5 0.025(4) 0.029(4) 0.040(5) 0.009(4) -0.002(3) -0.006(3)
C17 0.025(4) 0.034(5) 0.045(5) 0.003(4) 0.005(4) -0.003(4)
C12 0.027(4) 0.039(5) 0.028(4) -0.001(4) -0.004(3) 0.007(4)
C4 0.022(4) 0.033(4) 0.021(4) -0.004(3) -0.002(3) 0.003(3)
C19 0.027(4) 0.038(5) 0.029(4) 0.008(4) -0.006(3) 0.005(4)
C11 0.027(4) 0.052(6) 0.039(5) 0.006(4) -0.001(4) 0.000(4)
C8 0.038(5) 0.040(5) 0.036(5) 0.004(4) -0.004(4) 0.014(4)
C23 0.029(4) 0.059(6) 0.033(5) 0.008(4) 0.004(4) 0.006(4)
C24 0.027(4) 0.044(5) 0.024(4) 0.000(4) -0.004(3) 0.009(4)
C20 0.046(6) 0.043(6) 0.042(5) 0.001(5) -0.016(4) 0.010(5)
C22 0.041(5) 0.070(8) 0.038(5) 0.001(5) 0.005(4) 0.024(5)
C9 0.044(6) 0.055(7) 0.046(6) -0.007(5) -0.001(5) 0.024(5)
C10 0.031(5) 0.077(8) 0.043(6) 0.004(5) 0.004(4) 0.019(5)
C21 0.053(6) 0.051(6) 0.042(6) 0.002(5) -0.007(5) 0.025(5)
O8 0.033(3) 0.026(3) 0.073(5) 0.024(3) 0.018(3) 0.011(3)
O7 0.034(3) 0.020(3) 0.025(3) 0.003(2) 0.001(2) 0.007(2)

loop_
_atom_type_symbol
_atom_type_description
_atom_type_scat_dispersion_real
_atom_type_scat_dispersion_imag
_atom_type_scat_source
C C 0.0181 0.0091 'International Tables Vol C Tables 4.2.6.8 and 6.1.1.4'
H H 0.0000 0.0000 'International Tables Vol C Tables 4.2.6.8 and 6.1.1.4'
Co Co -2.3653 3.6143 'International Tables Vol C Tables 4.2.6.8 and 6.1.1.4'
O O 0.0492 0.0322 'International Tables Vol C Tables 4.2.6.8 and 6.1.1.4'
P P 0.2955 0.4335 'International Tables Vol C Tables 4.2.6.8 and 6.1.1.4'
S S 0.3331 0.5567 'International Tables Vol C Tables 4.2.6.8 and 6.1.1.4'

loop_
_geom_angle_atom_site_label_1
_geom_angle_atom_site_label_2
_geom_angle_atom_site_label_3
_geom_angle
_geom_angle_site_symmetry_1
_geom_angle_site_symmetry_3
_geom_angle_publ_flag
O2 Co1 O6 168.2(2) . 3_666 ?
O2 Co1 O3 82.5(2) . 2_656 ?
O2 Co1 O8 94.9(2) . . ?
O2 Co1 O7 89.0(2) . . ?
O6 Co1 O8 89.9(2) 3_666 . ?
O6 Co1 O7 86.6(2) 3_666 . ?
O3 Co1 O6 86.9(2) 2_656 3_666 ?
O3 Co1 O8 87.7(3) 2_656 . ?
O3 Co1 O7 94.9(2) 2_656 . ?
O5 Co1 O2 96.2(2) . . ?
O5 Co1 O6 94.3(2) . 3_666 ?
O5 Co1 O3 178.7(2) . 2_656 ?
O5 Co1 O8 92.7(3) . . ?
O5 Co1 O7 84.8(2) . . ?
O7 Co1 O8 175.5(3) . . ?
O2 P1 O3 115.9(3) . . ?
O2 P1 O1 109.5(3) . . ?
O2 P1 C1 108.8(3) . . ?
O3 P1 O1 107.9(3) . . ?
O3 P1 C1 106.9(3) . . ?
O1 P1 C1 107.5(3) . . ?
O6 P2 O4 105.3(3) . . ?
O6 P2 C13 106.8(3) . . ?
O5 P2 O6 116.5(3) . . ?
O5 P2 O4 113.2(3) . . ?
O5 P2 C13 108.7(3) . . ?
O4 P2 C13 105.7(3) . . ?
C3 S1 C7 101.1(4) . . ?
C24 S4 C16 102.0(4) . . ?
C12 S2 C4 101.6(4) . . ?
C19 S3 C15 102.0(4) . . ?
P1 O2 Co1 131.0(3) . . ?
P2 O6 Co1 138.8(3) . 3_666 ?
P1 O3 Co1 132.8(3) . 2_646 ?
P2 O5 Co1 149.7(4) . . ?
P2 O4 H4 109.5 . . ?
P1 O1 H1 109.5 . . ?
C14 C13 P2 119.2(6) . . ?
C14 C13 C18 119.1(7) . . ?
C18 C13 P2 121.5(6) . . ?
C3 C2 H2 120.1 . . ?
C3 C2 C1 119.7(7) . . ?
C1 C2 H2 120.1 . . ?
C2 C3 S1 118.2(6) . . ?
C4 C3 S1 122.2(6) . . ?
C4 C3 C2 119.6(7) . . ?
C2 C1 P1 120.4(6) . . ?
C2 C1 C6 120.2(7) . . ?
C6 C1 P1 119.4(6) . . ?
C14 C15 S3 118.7(6) . . ?
C14 C15 C16 119.2(7) . . ?
C16 C15 S3 122.0(6) . . ?
C13 C14 H14 119.5 . . ?
C15 C14 C13 121.1(7) . . ?
C15 C14 H14 119.5 . . ?
C1 C6 H6 120.2 . . ?
C5 C6 C1 119.6(7) . . ?
C5 C6 H6 120.2 . . ?
C13 C18 H18 120.1 . . ?
C17 C18 C13 119.8(8) . . ?
C17 C18 H18 120.1 . . ?
C12 C7 S1 121.2(7) . . ?
C12 C7 C8 120.2(8) . . ?
C8 C7 S1 118.5(7) . . ?
C15 C16 S4 120.2(6) . . ?
C17 C16 S4 119.8(7) . . ?
C17 C16 C15 119.9(7) . . ?
C6 C5 H5 120.1 . . ?
C6 C5 C4 119.8(8) . . ?
C4 C5 H5 120.1 . . ?
C18 C17 H17 119.6 . . ?
C16 C17 C18 120.8(8) . . ?
C16 C17 H17 119.6 . . ?
C7 C12 S2 121.5(7) . . ?
C11 C12 S2 118.7(8) . . ?
C11 C12 C7 119.8(9) . . ?
C3 C4 S2 121.0(6) . . ?
C3 C4 C5 121.0(7) . . ?
C5 C4 S2 117.9(6) . . ?
C24 C19 S3 121.2(7) . . ?
C24 C19 C20 119.7(9) . . ?
C20 C19 S3 119.0(8) . . ?
C12 C11 H11 120.2 . . ?
C10 C11 C12 119.7(10) . . ?
C10 C11 H11 120.2 . . ?
C7 C8 H8 120.0 . . ?
C9 C8 C7 119.9(10) . . ?
C9 C8 H8 120.0 . . ?
C24 C23 H23 119.8 . . ?
C22 C23 H23 119.8 . . ?
C22 C23 C24 120.5(10) . . ?
C19 C24 S4 121.6(7) . . ?
C19 C24 C23 119.1(9) . . ?
C23 C24 S4 119.3(8) . . ?
C19 C20 H20 119.9 . . ?
C21 C20 C19 120.3(11) . . ?
C21 C20 H20 119.9 . . ?
C23 C22 H22 119.9 . . ?
C23 C22 C21 120.2(9) . . ?
C21 C22 H22 119.9 . . ?
C8 C9 H9 120.3 . . ?
C8 C9 C10 119.3(10) . . ?
C10 C9 H9 120.3 . . ?
C11 C10 C9 121.0(9) . . ?
C11 C10 H10 119.5 . . ?
C9 C10 H10 119.5 . . ?
C20 C21 C22 120.1(10) . . ?
C20 C21 H21 119.9 . . ?
C22 C21 H21 119.9 . . ?
Co1 O8 H8A 135.5 . . ?
Co1 O8 H8B 90.4 . . ?
H8A O8 H8B 104.5 . . ?
Co1 O7 H7A 131.0 . . ?
Co1 O7 H7B 101.2 . . ?
H7A O7 H7B 104.5 . . ?

loop_
_geom_bond_atom_site_label_1
_geom_bond_atom_site_label_2
_geom_bond_distance
_geom_bond_site_symmetry_2
_geom_bond_publ_flag
Co1 O2 2.079(5) . ?
Co1 O6 2.121(5) 3_666 ?
Co1 O3 2.103(5) 2_656 ?
Co1 O5 2.035(5) . ?
Co1 O8 2.150(6) . ?
Co1 O7 2.142(5) . ?
P1 O2 1.499(5) . ?
P1 O3 1.516(5) . ?
P1 O1 1.584(5) . ?
P1 C1 1.804(7) . ?
P2 O6 1.513(5) . ?
P2 O5 1.489(5) . ?
P2 O4 1.582(5) . ?
P2 C13 1.802(8) . ?
S1 C3 1.760(8) . ?
S1 C7 1.782(9) . ?
S4 C16 1.770(8) . ?
S4 C24 1.762(10) . ?
S2 C12 1.768(9) . ?
S2 C4 1.782(8) . ?
S3 C15 1.766(8) . ?
S3 C19 1.764(9) . ?
O4 H4 0.8200 . ?
O1 H1 0.8200 . ?
C13 C14 1.392(11) . ?
C13 C18 1.398(11) . ?
C2 H2 0.9300 . ?
C2 C3 1.392(10) . ?
C2 C1 1.396(10) . ?
C3 C4 1.379(12) . ?
C1 C6 1.399(11) . ?
C15 C14 1.388(11) . ?
C15 C16 1.401(12) . ?
C14 H14 0.9300 . ?
C6 H6 0.9300 . ?
C6 C5 1.384(11) . ?
C18 H18 0.9300 . ?
C18 C17 1.391(12) . ?
C7 C12 1.386(13) . ?
C7 C8 1.394(13) . ?
C16 C17 1.379(12) . ?
C5 H5 0.9300 . ?
C5 C4 1.391(11) . ?
C17 H17 0.9300 . ?
C12 C11 1.383(12) . ?
C19 C24 1.391(13) . ?
C19 C20 1.398(13) . ?
C11 H11 0.9300 . ?
C11 C10 1.381(15) . ?
C8 H8 0.9300 . ?
C8 C9 1.382(14) . ?
C23 H23 0.9300 . ?
C23 C24 1.396(12) . ?
C23 C22 1.372(16) . ?
C20 H20 0.9300 . ?
C20 C21 1.366(15) . ?
C22 H22 0.9300 . ?
C22 C21 1.388(17) . ?
C9 H9 0.9300 . ?
C9 C10 1.385(17) . ?
C10 H10 0.9300 . ?
C21 H21 0.9300 . ?
O8 H8A 0.9587 . ?
O8 H8B 0.9588 . ?
O7 H7A 0.9584 . ?
O7 H7B 0.9580 . ?

loop_
_geom_torsion_atom_site_label_1
_geom_torsion_atom_site_label_2
_geom_torsion_atom_site_label_3
_geom_torsion_atom_site_label_4
_geom_torsion
_geom_torsion_site_symmetry_1
_geom_torsion_site_symmetry_2
_geom_torsion_site_symmetry_3
_geom_torsion_site_symmetry_4
_geom_torsion_publ_flag
P1 C1 C6 C5 -179.8(7) . . . . ?
P2 C13 C14 C15 171.9(6) . . . . ?
P2 C13 C18 C17 -174.3(7) . . . . ?
S1 C3 C4 S2 1.2(10) . . . . ?
S1 C3 C4 C5 177.7(7) . . . . ?
S1 C7 C12 S2 2.7(10) . . . . ?
S1 C7 C12 C11 -176.3(7) . . . . ?
S1 C7 C8 C9 174.9(7) . . . . ?
S4 C16 C17 C18 175.2(7) . . . . ?
S2 C12 C11 C10 -177.1(8) . . . . ?
S3 C15 C14 C13 -173.2(6) . . . . ?
S3 C15 C16 S4 -0.4(10) . . . . ?
S3 C15 C16 C17 175.0(7) . . . . ?
S3 C19 C24 S4 -2.2(10) . . . . ?
S3 C19 C24 C23 179.2(7) . . . . ?
S3 C19 C20 C21 177.9(7) . . . . ?
O2 P1 O3 Co1 105.3(4) . . . 2_646 ?
O2 P1 C1 C2 -9.0(7) . . . . ?
O2 P1 C1 C6 171.5(6) . . . . ?
O6 P2 O5 Co1 -93.2(7) . . . . ?
O6 P2 C13 C14 -88.7(7) . . . . ?
O6 P2 C13 C18 86.7(7) . . . . ?
O3 P1 O2 Co1 28.9(5) . . . . ?
O3 P1 C1 C2 -134.9(6) . . . . ?
O3 P1 C1 C6 45.7(7) . . . . ?
O5 P2 O6 Co1 -16.7(6) . . . 3_666 ?
O5 P2 C13 C14 37.8(7) . . . . ?
O5 P2 C13 C18 -146.9(6) . . . . ?
O4 P2 O6 Co1 -143.0(4) . . . 3_666 ?
O4 P2 O5 Co1 29.1(8) . . . . ?
O4 P2 C13 C14 159.5(6) . . . . ?
O4 P2 C13 C18 -25.1(7) . . . . ?
O1 P1 O2 Co1 151.2(4) . . . . ?
O1 P1 O3 Co1 -17.8(5) . . . 2_646 ?
O1 P1 C1 C2 109.5(6) . . . . ?
O1 P1 C1 C6 -70.0(7) . . . . ?
C13 P2 O6 Co1 104.9(5) . . . 3_666 ?
C13 P2 O5 Co1 146.2(7) . . . . ?
C13 C18 C17 C16 0.8(14) . . . . ?
C2 C3 C4 S2 -176.9(6) . . . . ?
C2 C3 C4 C5 -0.3(12) . . . . ?
C2 C1 C6 C5 0.8(12) . . . . ?
C3 S1 C7 C12 -43.3(8) . . . . ?
C3 S1 C7 C8 139.7(7) . . . . ?
C3 C2 C1 P1 179.9(6) . . . . ?
C3 C2 C1 C6 -0.6(11) . . . . ?
C1 P1 O2 Co1 -91.5(4) . . . . ?
C1 P1 O3 Co1 -133.2(4) . . . 2_646 ?
C1 C2 C3 S1 -177.7(6) . . . . ?
C1 C2 C3 C4 0.4(11) . . . . ?
C1 C6 C5 C4 -0.7(13) . . . . ?
C15 S3 C19 C24 -39.9(8) . . . . ?
C15 S3 C19 C20 139.1(7) . . . . ?
C15 C16 C17 C18 -0.2(13) . . . . ?
C14 C13 C18 C17 1.0(12) . . . . ?
C14 C15 C16 S4 -177.7(6) . . . . ?
C14 C15 C16 C17 -2.3(12) . . . . ?
C6 C5 C4 S2 177.1(7) . . . . ?
C6 C5 C4 C3 0.5(13) . . . . ?
C18 C13 C14 C15 -3.6(12) . . . . ?
C7 S1 C3 C2 -140.7(6) . . . . ?
C7 S1 C3 C4 41.2(8) . . . . ?
C7 C12 C11 C10 1.9(14) . . . . ?
C7 C8 C9 C10 1.1(15) . . . . ?
C16 S4 C24 C19 43.2(8) . . . . ?
C16 S4 C24 C23 -138.2(7) . . . . ?
C16 C15 C14 C13 4.3(12) . . . . ?
C12 S2 C4 C3 -42.2(7) . . . . ?
C12 S2 C4 C5 141.1(7) . . . . ?
C12 C7 C8 C9 -2.2(13) . . . . ?
C12 C11 C10 C9 -3.0(15) . . . . ?
C4 S2 C12 C7 39.9(8) . . . . ?
C4 S2 C12 C11 -141.2(7) . . . . ?
C19 S3 C15 C14 -141.3(7) . . . . ?
C19 S3 C15 C16 41.3(8) . . . . ?
C19 C20 C21 C22 3.6(15) . . . . ?
C8 C7 C12 S2 179.6(7) . . . . ?
C8 C7 C12 C11 0.7(13) . . . . ?
C8 C9 C10 C11 1.5(16) . . . . ?
C23 C22 C21 C20 -1.3(16) . . . . ?
C24 S4 C16 C15 -41.5(8) . . . . ?
C24 S4 C16 C17 143.1(7) . . . . ?
C24 C19 C20 C21 -3.1(14) . . . . ?
C24 C23 C22 C21 -1.5(15) . . . . ?
C20 C19 C24 S4 178.8(7) . . . . ?
C20 C19 C24 C23 0.2(13) . . . . ?
C22 C23 C24 S4 -176.6(8) . . . . ?
C22 C23 C24 C19 2.1(14) . . . . ?
